data_8100087
loop_
_publ_author_name
'Xie, Qin-Xing'
'Nesper, Reinhard'

_publ_section_title
;
Crystal structure of ytterbium lithium digermanide, YbLiGe~2~
;
_journal_issue 2
_journal_name_full 'Zeitschrift f\"ur Kristallographie - New Crystal Structures'
_journal_page_first 81
_journal_page_last 82
_journal_volume 219
_journal_year 2004
_chemical_formula_structural 'Yb Li Ge2'
_chemical_formula_sum 'Ge2 Li Yb'
_chemical_formula_weight 325.16
_space_group_IT_number 62
_symmetry_cell_setting orthorhombic
_symmetry_space_group_name_Hall '-P 2ac 2n'
_symmetry_space_group_name_H-M 'P n m a'
_cell_angle_alpha 90.00
_cell_angle_beta 90.00
_cell_angle_gamma 90.00
_cell_formula_units_Z 4
_cell_length_a 7.939(2)
_cell_length_b 3.8824(11)
_cell_length_c 10.524(3)
_cell_measurement_temperature 293(2)
_cell_volume 324.39(16)
_diffrn_ambient_temperature 293(2)
_exptl_crystal_density_diffrn 6.658
_cod_database_code 8100087

loop_
_symmetry_equiv_pos_as_xyz
'x, y, z'
'-x+1/2, -y, z+1/2'
'-x, y+1/2, -z'
'x+1/2, -y+1/2, -z+1/2'
'-x, -y, -z'
'x-1/2, y, -z-1/2'
'x, -y-1/2, z'
'-x-1/2, y-1/2, z-1/2'

loop_
_atom_site_label
_atom_site_type_symbol
_atom_site_fract_x
_atom_site_fract_y
_atom_site_fract_z
_atom_site_U_iso_or_equiv
_atom_site_adp_type
_atom_site_occupancy
_atom_site_symmetry_multiplicity
_atom_site_Wyckoff_symbol
_atom_site_calc_flag
_atom_site_refinement_flags
_atom_site_disorder_assembly
_atom_site_disorder_group
Yb1 Yb 0.13469(5) 0.2500 0.36364(4) 0.01255(11) Uani 1 4 c d S . .
Ge1 Ge 0.15428(12) 0.2500 0.68111(10) 0.01268(19) Uani 1 4 c d S . .
Ge2 Ge 0.23285(13) 0.2500 0.06243(9) 0.01293(19) Uani 1 4 c d S . .
Li1 Li 0.489(2) 0.2500 0.6113(16) 0.018(3) Uiso 1 4 d c S . .

loop_
_atom_site_aniso_label
_atom_site_aniso_U_11
_atom_site_aniso_U_22
_atom_site_aniso_U_33
_atom_site_aniso_U_23
_atom_site_aniso_U_13
_atom_site_aniso_U_12
Yb1 0.00987(18) 0.01321(18) 0.01456(18) 0.000 -0.00033(13) 0.000
Ge1 0.0091(4) 0.0122(4) 0.0167(4) 0.000 0.0016(3) 0.000
Ge2 0.0113(4) 0.0119(4) 0.0156(4) 0.000 -0.0018(3) 0.000

loop_
_geom_bond_atom_site_label_1
_geom_bond_atom_site_label_2
_geom_bond_distance
_geom_bond_site_symmetry_2
_geom_bond_publ_flag
Yb1 Ge2 3.0416(10) 2_565 ?
Yb1 Ge2 3.0416(10) 2 ?
Yb1 Ge1 3.0419(10) 5_556 ?
Yb1 Ge1 3.0419(10) 5_566 ?
Yb1 Ge1 3.2040(10) 2_554 ?
Yb1 Ge1 3.2040(10) 2_564 ?
Yb1 Ge2 3.2645(14) . ?
Yb1 Ge2 3.2837(14) 6_556 ?
Yb1 Ge1 3.3448(14) . ?
Yb1 Li1 3.432(14) 2_554 ?
Yb1 Li1 3.432(14) 2_564 ?
Yb1 Li1 3.575(15) 5_666 ?
Ge1 Ge2 2.4761(10) 2 ?
Ge1 Ge2 2.4761(10) 2_565 ?
Ge1 Li1 2.550(17) 6_557 ?
Ge1 Li1 2.754(18) . ?
Ge1 Yb1 3.0419(10) 5_556 ?
Ge1 Yb1 3.0419(10) 5_566 ?
Ge1 Yb1 3.2040(10) 2_565 ?
Ge1 Yb1 3.2040(10) 2 ?
Ge2 Ge1 2.4761(10) 2_564 ?
Ge2 Ge1 2.4761(10) 2_554 ?
Ge2 Li1 2.666(17) 6_556 ?
Ge2 Li1 2.669(12) 2_554 ?
Ge2 Li1 2.669(12) 2_564 ?
Ge2 Yb1 3.0416(10) 2_554 ?
Ge2 Yb1 3.0416(10) 2_564 ?
Ge2 Yb1 3.2837(14) 6_656 ?
Li1 Ge1 2.550(17) 6_657 ?
Li1 Ge2 2.666(17) 6_656 ?
Li1 Ge2 2.669(12) 2 ?
Li1 Ge2 2.669(12) 2_565 ?
Li1 Li1 3.05(3) 5_656 ?
Li1 Li1 3.05(3) 5_666 ?
Li1 Yb1 3.432(14) 2_565 ?
Li1 Yb1 3.432(14) 2 ?
Li1 Yb1 3.575(15) 5_666 ?
Li1 Yb1 3.575(15) 5_656 ?
